data_4069394
loop_
_publ_author_name
'Korobkov, Ilia'
'Gambarotta, Sandro'

_publ_section_title
;
 Aluminate Samarium(II) and Samarium(III) Aryloxides. Isolation of a
 Single-Component Ethylene Polymerization Catalyst
;
_journal_issue 14
_journal_name_full Organometallics
_journal_page_first 4009
_journal_paper_doi 10.1021/om900172n
_journal_volume 28
_journal_year 2009
_chemical_formula_sum 'C48 H66 Al O4 Sm'
_chemical_formula_weight 884.34
_chemical_name_systematic
; 
 ? 
;
_space_group_IT_number 14
_symmetry_cell_setting monoclinic
_symmetry_space_group_name_Hall '-P 2ybc'
_symmetry_space_group_name_H-M 'P 1 21/c 1'
_atom_sites_solution_hydrogens geom
_atom_sites_solution_primary direct
_atom_sites_solution_secondary difmap
_audit_creation_method SHELXL-97
_cell_angle_alpha 90.00
_cell_angle_beta 95.280(3)
_cell_angle_gamma 90.00
_cell_formula_units_Z 4
_cell_length_a 9.830(2)
_cell_length_b 23.821(5)
_cell_length_c 19.168(4)
_cell_measurement_reflns_used 1027
_cell_measurement_temperature 200(2)
_cell_measurement_theta_max 24.77
_cell_measurement_theta_min 2.25
_cell_volume 4469.3(16)
_computing_cell_refinement 'SMART, Bruker (2000)'
_computing_data_collection 'SMART, Bruker (2000)'
_computing_data_reduction 'XPREP, Bruker (2000)'
_computing_molecular_graphics 'SHELXTL, Bruker (2000)'
_computing_publication_material 'SHELXTL, Bruker (2000)'
_computing_structure_refinement 'SHELXL-97 (Sheldrick, 1997)'
_computing_structure_solution 'SHELXS-97 (Sheldrick, 1990)'
_diffrn_ambient_temperature 200(2)
_diffrn_measured_fraction_theta_full 0.991
_diffrn_measured_fraction_theta_max 0.991
_diffrn_measurement_device_type 'CCD area detector'
_diffrn_measurement_method 'phi and omega scans'
_diffrn_radiation_monochromator graphite
_diffrn_radiation_source 'fine-focus sealed tube'
_diffrn_radiation_type MoK\a
_diffrn_radiation_wavelength 0.71073
_diffrn_reflns_av_R_equivalents 0.0377
_diffrn_reflns_av_sigmaI/netI 0.0328
_diffrn_reflns_limit_h_max 11
_diffrn_reflns_limit_h_min -11
_diffrn_reflns_limit_k_max 27
_diffrn_reflns_limit_k_min -28
_diffrn_reflns_limit_l_max 22
_diffrn_reflns_limit_l_min -22
_diffrn_reflns_number 32860
_diffrn_reflns_theta_full 24.78
_diffrn_reflns_theta_max 24.78
_diffrn_reflns_theta_min 1.37
_diffrn_standards_decay_% <1
_exptl_absorpt_coefficient_mu 1.374
_exptl_absorpt_correction_T_max 0.8204
_exptl_absorpt_correction_T_min 0.7251
_exptl_absorpt_correction_type multi-scan
_exptl_absorpt_process_details 'SADABS, Bruker (2000)'
_exptl_crystal_colour yellow
_exptl_crystal_density_diffrn 1.314
_exptl_crystal_density_meas ?
_exptl_crystal_density_method 'not measured'
_exptl_crystal_description block
_exptl_crystal_F_000 1844
_exptl_crystal_size_max 0.25
_exptl_crystal_size_mid 0.25
_exptl_crystal_size_min 0.15
_refine_diff_density_max 0.985
_refine_diff_density_min -0.372
_refine_diff_density_rms 0.110
_refine_ls_extinction_method none
_refine_ls_goodness_of_fit_ref 1.045
_refine_ls_hydrogen_treatment constr
_refine_ls_matrix_type full
_refine_ls_number_parameters 487
_refine_ls_number_reflns 7624
_refine_ls_number_restraints 0
_refine_ls_restrained_S_all 1.045
_refine_ls_R_factor_all 0.0581
_refine_ls_R_factor_gt 0.0413
_refine_ls_shift/su_max 0.001
_refine_ls_shift/su_mean 0.001
_refine_ls_structure_factor_coef Fsqd
_refine_ls_weighting_details 'calc w=1/[\s^2^(Fo^2^)+(0.0433P)^2^+19.6639P] where P=(Fo^2^+2Fc^2^)/3'
_refine_ls_weighting_scheme calc
_refine_ls_wR_factor_gt 0.1036
_refine_ls_wR_factor_ref 0.1141
_reflns_number_gt 5982
_reflns_number_total 7624
_reflns_threshold_expression >2sigma(I)
_cod_data_source_file om900172n_si_001.cif
_cod_data_source_block complex7
_cod_depositor_comments
;
The following automatic conversions were performed:

'_symmetry_cell_setting' value 'Monoclinic' changed to 'monoclinic'
according to /home/saulius/struct/CIF-dictionaries/cif_core.dic
dictionary named 'cif_core.dic' version 2.4.2 from 2011-04-26.

Automatic conversion script
Id: cif_fix_values 1715 2011-07-08 13:25:40Z adriana 

The following automatic conversions were performed:

'_exptl_crystal_density_meas' value 'n/a' was changed to '?' - the
value is perceived as not measured.

Automatic conversion script
Id: cif_fix_values 3008 2015-01-20 13:52:24Z robertas 
;
_cod_original_sg_symbol_H-M P2(1)/c
_cod_database_code 4069394

loop_
_symmetry_equiv_pos_as_xyz
'x, y, z'
'-x, y+1/2, -z+1/2'
'-x, -y, -z'
'x, -y-1/2, z-1/2'

loop_
_atom_site_label
_atom_site_type_symbol
_atom_site_fract_x
_atom_site_fract_y
_atom_site_fract_z
_atom_site_U_iso_or_equiv
_atom_site_adp_type
_atom_site_occupancy
_atom_site_symmetry_multiplicity
_atom_site_calc_flag
_atom_site_refinement_flags
Sm1 Sm 0.00857(2) 0.342355(11) 0.250651(14) 0.02690(10) Uani 1 1 d .
Al1 Al -0.23613(16) 0.36980(7) 0.09568(9) 0.0339(4) Uani 1 1 d .
O1 O -0.0679(3) 0.38705(14) 0.14314(18) 0.0271(8) Uani 1 1 d .
O2 O -0.3291(3) 0.36100(16) 0.17204(18) 0.0328(8) Uani 1 1 d .
O3 O 0.0647(4) 0.25642(15) 0.24611(18) 0.0334(8) Uani 1 1 d .
O4 O 0.1787(4) 0.37248(17) 0.31308(19) 0.0349(9) Uani 1 1 d .
C1 C -0.0108(5) 0.4406(2) 0.1471(3) 0.0248(10) Uani 1 1 d .
C2 C 0.1138(5) 0.4521(2) 0.1201(3) 0.0262(11) Uani 1 1 d .
C3 C 0.1624(5) 0.5071(2) 0.1264(3) 0.0323(12) Uani 1 1 d .
H3A H 0.2476 0.5157 0.1093 0.039 Uiso 1 1 calc R
C4 C 0.0920(5) 0.5496(2) 0.1565(3) 0.0330(12) Uani 1 1 d .
C5 C -0.0314(5) 0.5367(2) 0.1826(3) 0.0332(12) Uani 1 1 d .
H5A H -0.0805 0.5656 0.2035 0.040 Uiso 1 1 calc R
C6 C -0.0848(5) 0.4830(2) 0.1791(3) 0.0286(11) Uani 1 1 d .
C7 C 0.1904(6) 0.4080(2) 0.0803(3) 0.0335(12) Uani 1 1 d .
C8 C 0.2049(6) 0.3522(2) 0.1194(4) 0.0467(16) Uani 1 1 d .
H8A H 0.1142 0.3383 0.1282 0.070 Uiso 1 1 calc R
H8B H 0.2601 0.3576 0.1641 0.070 Uiso 1 1 calc R
H8C H 0.2498 0.3248 0.0910 0.070 Uiso 1 1 calc R
C9 C 0.1100(7) 0.3991(3) 0.0088(3) 0.0512(17) Uani 1 1 d .
H9A H 0.0167 0.3872 0.0156 0.077 Uiso 1 1 calc R
H9B H 0.1548 0.3701 -0.0171 0.077 Uiso 1 1 calc R
H9C H 0.1071 0.4343 -0.0177 0.077 Uiso 1 1 calc R
C10 C 0.3362(6) 0.4272(3) 0.0688(3) 0.0446(15) Uani 1 1 d .
H10A H 0.3882 0.4333 0.1143 0.067 Uiso 1 1 calc R
H10B H 0.3320 0.4623 0.0420 0.067 Uiso 1 1 calc R
H10C H 0.3811 0.3982 0.0429 0.067 Uiso 1 1 calc R
C11 C 0.1476(7) 0.6085(3) 0.1606(4) 0.0497(16) Uani 1 1 d .
H11A H 0.2351 0.6097 0.1399 0.075 Uiso 1 1 calc R
H11B H 0.1612 0.6203 0.2097 0.075 Uiso 1 1 calc R
H11C H 0.0827 0.6339 0.1348 0.075 Uiso 1 1 calc R
C12 C -0.2196(5) 0.4701(2) 0.2076(3) 0.0317(12) Uani 1 1 d .
H12A H -0.2504 0.5039 0.2319 0.038 Uiso 1 1 calc R
H12B H -0.2884 0.4621 0.1678 0.038 Uiso 1 1 calc R
C13 C -0.2145(5) 0.4213(2) 0.2576(3) 0.0286(11) Uani 1 1 d .
C14 C -0.1441(5) 0.4273(2) 0.3233(3) 0.0332(12) Uani 1 1 d .
H14A H -0.1015 0.4623 0.3352 0.040 Uiso 1 1 calc R
C15 C -0.1332(5) 0.3841(3) 0.3725(3) 0.0338(12) Uani 1 1 d .
C16 C -0.2037(5) 0.3351(2) 0.3541(3) 0.0334(13) Uani 1 1 d .
H16A H -0.2005 0.3057 0.3876 0.040 Uiso 1 1 calc R
C17 C -0.2795(5) 0.3259(2) 0.2893(3) 0.0292(12) Uani 1 1 d .
C18 C -0.2777(5) 0.3689(2) 0.2381(3) 0.0289(11) Uani 1 1 d .
C19 C -0.0554(7) 0.3917(3) 0.4434(3) 0.0506(17) Uani 1 1 d .
H19A H -0.0591 0.3569 0.4705 0.076 Uiso 1 1 calc R
H19B H -0.0965 0.4223 0.4684 0.076 Uiso 1 1 calc R
H19C H 0.0400 0.4009 0.4375 0.076 Uiso 1 1 calc R
C20 C -0.3624(5) 0.2721(2) 0.2756(3) 0.0314(12) Uani 1 1 d .
C21 C -0.3024(6) 0.2362(3) 0.2204(3) 0.0476(16) Uani 1 1 d .
H21A H -0.3005 0.2578 0.1770 0.071 Uiso 1 1 calc R
H21B H -0.3588 0.2026 0.2114 0.071 Uiso 1 1 calc R
H21C H -0.2092 0.2250 0.2374 0.071 Uiso 1 1 calc R
C22 C -0.3636(7) 0.2366(3) 0.3420(3) 0.0477(15) Uani 1 1 d .
H22A H -0.2699 0.2257 0.3584 0.071 Uiso 1 1 calc R
H22B H -0.4187 0.2028 0.3317 0.071 Uiso 1 1 calc R
H22C H -0.4029 0.2584 0.3786 0.071 Uiso 1 1 calc R
C23 C -0.5115(5) 0.2878(3) 0.2521(4) 0.0433(14) Uani 1 1 d .
H23A H -0.5145 0.3106 0.2094 0.065 Uiso 1 1 calc R
H23B H -0.5499 0.3093 0.2892 0.065 Uiso 1 1 calc R
H23C H -0.5651 0.2535 0.2426 0.065 Uiso 1 1 calc R
C24 C -0.2974(6) 0.4320(3) 0.0340(3) 0.0485(16) Uani 1 1 d .
H24A H -0.3070 0.4659 0.0621 0.073 Uiso 1 1 calc R
H24B H -0.3858 0.4225 0.0089 0.073 Uiso 1 1 calc R
H24C H -0.2302 0.4387 0.0002 0.073 Uiso 1 1 calc R
C25 C -0.2128(8) 0.2981(3) 0.0484(4) 0.0590(19) Uani 1 1 d .
H25A H -0.1821 0.2696 0.0832 0.088 Uiso 1 1 calc R
H25B H -0.1445 0.3023 0.0147 0.088 Uiso 1 1 calc R
H25C H -0.3001 0.2866 0.0238 0.088 Uiso 1 1 calc R
C26 C 0.1537(5) 0.2165(2) 0.2728(3) 0.0283(11) Uani 1 1 d .
C27 C 0.1936(5) 0.1703(2) 0.2336(3) 0.0293(11) Uani 1 1 d .
C28 C 0.2898(5) 0.1335(2) 0.2659(3) 0.0325(12) Uani 1 1 d .
H28A H 0.3202 0.1034 0.2388 0.039 Uiso 1 1 calc R
C29 C 0.3438(5) 0.1380(2) 0.3346(3) 0.0354(13) Uani 1 1 d .
C30 C 0.3007(5) 0.1829(2) 0.3730(3) 0.0354(13) Uani 1 1 d .
H30A H 0.3351 0.1865 0.4207 0.042 Uiso 1 1 calc R
C31 C 0.2088(5) 0.2229(2) 0.3441(3) 0.0299(11) Uani 1 1 d .
C32 C 0.1335(6) 0.1596(2) 0.1576(3) 0.0344(12) Uani 1 1 d .
C33 C 0.1620(8) 0.2086(3) 0.1106(3) 0.0533(18) Uani 1 1 d .
H33A H 0.1227 0.2008 0.0628 0.080 Uiso 1 1 calc R
H33B H 0.2610 0.2138 0.1108 0.080 Uiso 1 1 calc R
H33C H 0.1209 0.2427 0.1279 0.080 Uiso 1 1 calc R
C34 C -0.0201(6) 0.1503(3) 0.1557(3) 0.0528(17) Uani 1 1 d .
H34A H -0.0577 0.1436 0.1073 0.079 Uiso 1 1 calc R
H34B H -0.0632 0.1836 0.1740 0.079 Uiso 1 1 calc R
H34C H -0.0382 0.1176 0.1846 0.079 Uiso 1 1 calc R
C35 C 0.1940(7) 0.1069(3) 0.1261(4) 0.0539(17) Uani 1 1 d .
H35A H 0.1530 0.1017 0.0780 0.081 Uiso 1 1 calc R
H35B H 0.1744 0.0740 0.1543 0.081 Uiso 1 1 calc R
H35C H 0.2930 0.1113 0.1260 0.081 Uiso 1 1 calc R
C36 C 0.4438(7) 0.0947(3) 0.3666(4) 0.0492(16) Uani 1 1 d .
H36A H 0.4607 0.0664 0.3314 0.074 Uiso 1 1 calc R
H36B H 0.4054 0.0765 0.4063 0.074 Uiso 1 1 calc R
H36C H 0.5300 0.1132 0.3830 0.074 Uiso 1 1 calc R
C37 C 0.1687(5) 0.2698(2) 0.3910(3) 0.0337(12) Uani 1 1 d .
H37A H 0.1459 0.2531 0.4358 0.040 Uiso 1 1 calc R
H37B H 0.0846 0.2876 0.3687 0.040 Uiso 1 1 calc R
C38 C 0.2766(5) 0.3161(2) 0.4076(3) 0.0305(12) Uani 1 1 d .
C39 C 0.3739(6) 0.3090(3) 0.4636(3) 0.0384(13) Uani 1 1 d .
H39A H 0.3723 0.2756 0.4906 0.046 Uiso 1 1 calc R
C40 C 0.4731(6) 0.3486(3) 0.4819(3) 0.0411(14) Uani 1 1 d .
C41 C 0.4701(6) 0.3975(3) 0.4424(3) 0.0420(15) Uani 1 1 d .
H41A H 0.5374 0.4254 0.4546 0.050 Uiso 1 1 calc R
C42 C 0.3742(6) 0.4081(2) 0.3861(3) 0.0346(13) Uani 1 1 d .
C43 C 0.2754(5) 0.3658(2) 0.3684(3) 0.0323(12) Uani 1 1 d .
C44 C 0.5787(8) 0.3402(3) 0.5433(4) 0.061(2) Uani 1 1 d .
H44A H 0.6395 0.3728 0.5477 0.092 Uiso 1 1 calc R
H44B H 0.6322 0.3064 0.5358 0.092 Uiso 1 1 calc R
H44C H 0.5329 0.3360 0.5863 0.092 Uiso 1 1 calc R
C45 C 0.3757(6) 0.4640(2) 0.3453(3) 0.0402(14) Uani 1 1 d .
C46 C 0.4914(7) 0.5027(3) 0.3747(4) 0.061(2) Uani 1 1 d .
H46A H 0.5794 0.4839 0.3719 0.092 Uiso 1 1 calc R
H46B H 0.4797 0.5116 0.4237 0.092 Uiso 1 1 calc R
H46C H 0.4892 0.5375 0.3472 0.092 Uiso 1 1 calc R
C47 C 0.2411(7) 0.4958(3) 0.3512(4) 0.0583(19) Uani 1 1 d .
H47A H 0.1641 0.4723 0.3327 0.087 Uiso 1 1 calc R
H47B H 0.2416 0.5307 0.3241 0.087 Uiso 1 1 calc R
H47C H 0.2318 0.5046 0.4005 0.087 Uiso 1 1 calc R
C48 C 0.3955(6) 0.4526(3) 0.2686(3) 0.0480(16) Uani 1 1 d .
H48A H 0.4817 0.4325 0.2655 0.072 Uiso 1 1 calc R
H48B H 0.3981 0.4884 0.2434 0.072 Uiso 1 1 calc R
H48C H 0.3196 0.4298 0.2477 0.072 Uiso 1 1 calc R

loop_
_atom_site_aniso_label
_atom_site_aniso_U_11
_atom_site_aniso_U_22
_atom_site_aniso_U_33
_atom_site_aniso_U_23
_atom_site_aniso_U_13
_atom_site_aniso_U_12
Sm1 0.02413(14) 0.02979(16) 0.02663(15) 0.00068(12) 0.00144(10) 0.00351(12)
Al1 0.0336(9) 0.0385(10) 0.0289(8) 0.0033(7) -0.0008(7) -0.0089(7)
O1 0.0273(18) 0.0240(19) 0.0301(19) 0.0005(15) 0.0030(14) -0.0002(14)
O2 0.0292(19) 0.039(2) 0.029(2) 0.0047(16) -0.0010(15) -0.0072(16)
O3 0.038(2) 0.035(2) 0.0273(19) 0.0032(16) 0.0023(15) 0.0100(17)
O4 0.0292(19) 0.042(2) 0.032(2) 0.0048(17) -0.0039(15) 0.0000(16)
C1 0.026(2) 0.021(3) 0.027(3) -0.001(2) -0.002(2) 0.000(2)
C2 0.027(3) 0.027(3) 0.025(3) 0.003(2) 0.001(2) 0.002(2)
C3 0.030(3) 0.035(3) 0.032(3) 0.008(2) 0.006(2) -0.003(2)
C4 0.037(3) 0.029(3) 0.033(3) 0.001(2) 0.005(2) -0.005(2)
C5 0.033(3) 0.031(3) 0.037(3) -0.001(2) 0.006(2) 0.003(2)
C6 0.030(3) 0.026(3) 0.030(3) 0.005(2) 0.003(2) 0.000(2)
C7 0.033(3) 0.034(3) 0.034(3) -0.002(2) 0.009(2) 0.002(2)
C8 0.044(3) 0.031(3) 0.068(4) 0.001(3) 0.021(3) 0.005(3)
C9 0.049(4) 0.070(5) 0.036(3) -0.012(3) 0.011(3) 0.005(3)
C10 0.039(3) 0.044(4) 0.054(4) 0.004(3) 0.021(3) 0.006(3)
C11 0.056(4) 0.034(4) 0.062(4) -0.006(3) 0.022(3) -0.011(3)
C12 0.023(2) 0.030(3) 0.043(3) 0.000(2) 0.006(2) 0.003(2)
C13 0.022(2) 0.030(3) 0.035(3) -0.001(2) 0.007(2) 0.004(2)
C14 0.027(3) 0.037(3) 0.037(3) -0.011(3) 0.011(2) 0.001(2)
C15 0.031(3) 0.046(4) 0.025(3) -0.002(2) 0.008(2) 0.003(2)
C16 0.026(3) 0.042(3) 0.033(3) 0.007(3) 0.008(2) 0.004(2)
C17 0.020(2) 0.031(3) 0.037(3) -0.003(2) 0.010(2) 0.001(2)
C18 0.018(2) 0.039(3) 0.030(3) -0.003(2) 0.003(2) 0.004(2)
C19 0.056(4) 0.063(5) 0.032(3) -0.005(3) 0.001(3) 0.004(3)
C20 0.028(3) 0.027(3) 0.041(3) 0.002(2) 0.010(2) -0.002(2)
C21 0.049(4) 0.037(4) 0.060(4) -0.010(3) 0.017(3) -0.006(3)
C22 0.054(4) 0.035(4) 0.055(4) 0.007(3) 0.010(3) -0.010(3)
C23 0.031(3) 0.037(3) 0.063(4) 0.006(3) 0.006(3) -0.008(3)
C24 0.040(3) 0.059(4) 0.045(4) 0.021(3) -0.003(3) -0.007(3)
C25 0.084(5) 0.047(4) 0.048(4) -0.010(3) 0.018(4) -0.025(4)
C26 0.024(2) 0.023(3) 0.037(3) 0.007(2) 0.005(2) -0.003(2)
C27 0.028(3) 0.027(3) 0.034(3) 0.004(2) 0.008(2) -0.005(2)
C28 0.035(3) 0.026(3) 0.037(3) 0.000(2) 0.009(2) -0.003(2)
C29 0.029(3) 0.027(3) 0.050(4) 0.008(3) 0.000(2) -0.002(2)
C30 0.032(3) 0.040(3) 0.034(3) 0.010(3) 0.002(2) -0.009(2)
C31 0.029(3) 0.033(3) 0.029(3) 0.006(2) 0.007(2) -0.004(2)
C32 0.043(3) 0.028(3) 0.032(3) -0.001(2) 0.006(2) 0.004(2)
C33 0.092(5) 0.040(4) 0.030(3) 0.003(3) 0.015(3) -0.004(3)
C34 0.047(4) 0.069(5) 0.042(4) -0.012(3) -0.002(3) 0.002(3)
C35 0.065(4) 0.045(4) 0.051(4) -0.009(3) -0.001(3) 0.015(3)
C36 0.047(4) 0.036(4) 0.062(4) 0.006(3) -0.008(3) 0.003(3)
C37 0.035(3) 0.043(3) 0.024(3) 0.002(2) 0.006(2) 0.000(2)
C38 0.034(3) 0.034(3) 0.024(3) -0.005(2) 0.005(2) 0.009(2)
C39 0.046(3) 0.042(4) 0.028(3) -0.004(3) 0.003(2) 0.009(3)
C40 0.045(3) 0.042(4) 0.035(3) -0.011(3) -0.006(3) 0.013(3)
C41 0.038(3) 0.041(4) 0.046(4) -0.011(3) -0.007(3) 0.002(3)
C42 0.033(3) 0.037(3) 0.033(3) -0.003(2) 0.000(2) 0.006(2)
C43 0.027(3) 0.043(3) 0.027(3) -0.003(2) 0.002(2) 0.004(2)
C44 0.067(4) 0.051(4) 0.059(4) -0.009(3) -0.033(4) 0.012(4)
C45 0.038(3) 0.032(3) 0.050(4) -0.003(3) -0.002(3) -0.001(2)
C46 0.063(4) 0.045(4) 0.073(5) 0.001(4) -0.008(4) -0.017(3)
C47 0.054(4) 0.039(4) 0.082(5) -0.002(4) 0.006(4) 0.009(3)
C48 0.043(3) 0.050(4) 0.051(4) 0.009(3) 0.004(3) -0.007(3)

loop_
_atom_type_symbol
_atom_type_description
_atom_type_scat_dispersion_real
_atom_type_scat_dispersion_imag
_atom_type_scat_source
C C 0.0033 0.0016 'International Tables Vol C Tables 4.2.6.8 and 6.1.1.4'
H H 0.0000 0.0000 'International Tables Vol C Tables 4.2.6.8 and 6.1.1.4'
O O 0.0106 0.0060 'International Tables Vol C Tables 4.2.6.8 and 6.1.1.4'
Al Al 0.0645 0.0514 'International Tables Vol C Tables 4.2.6.8 and 6.1.1.4'
Sm Sm -0.1638 3.4418 'International Tables Vol C Tables 4.2.6.8 and 6.1.1.4'

loop_
_geom_angle_atom_site_label_1
_geom_angle_atom_site_label_2
_geom_angle_atom_site_label_3
_geom_angle
O4 Sm1 O3 99.03(14)
O4 Sm1 O1 120.94(13)
O3 Sm1 O1 117.28(12)
O4 Sm1 C18 134.25(15)
O3 Sm1 C18 117.73(15)
O1 Sm1 C18 66.41(13)
O4 Sm1 C13 108.63(15)
O3 Sm1 C13 145.77(14)
O1 Sm1 C13 64.54(13)
C18 Sm1 C13 28.62(15)
O4 Sm1 C14 84.78(15)
O3 Sm1 C14 145.84(15)
O1 Sm1 C14 88.16(14)
C18 Sm1 C14 49.48(15)
C13 Sm1 C14 27.44(15)
O4 Sm1 C15 81.09(15)
O3 Sm1 C15 119.51(15)
O1 Sm1 C15 113.22(14)
C18 Sm1 C15 58.01(15)
C13 Sm1 C15 48.82(15)
C14 Sm1 C15 27.13(16)
O4 Sm1 C16 102.06(15)
O3 Sm1 C16 99.80(15)
O1 Sm1 C16 114.39(13)
C18 Sm1 C16 48.34(14)
C13 Sm1 C16 55.55(15)
C14 Sm1 C16 46.71(16)
C15 Sm1 C16 26.66(15)
O4 Sm1 C17 128.55(14)
O3 Sm1 C17 97.93(14)
O1 Sm1 C17 92.41(13)
C18 Sm1 C17 27.77(15)
C13 Sm1 C17 48.89(14)
C14 Sm1 C17 56.15(15)
C15 Sm1 C17 48.53(15)
C16 Sm1 C17 26.96(14)
O4 Sm1 C1 96.16(14)
O3 Sm1 C1 135.28(13)
O1 Sm1 C1 25.97(12)
C18 Sm1 C1 77.02(14)
C13 Sm1 C1 62.15(14)
C14 Sm1 C1 77.13(15)
C15 Sm1 C1 104.25(15)
C16 Sm1 C1 117.69(14)
C17 Sm1 C1 104.75(14)
O2 Al1 O1 97.05(17)
O2 Al1 C24 115.2(3)
O1 Al1 C24 109.8(2)
O2 Al1 C25 111.3(2)
O1 Al1 C25 106.4(3)
C24 Al1 C25 115.1(3)
C1 O1 Al1 124.4(3)
C1 O1 Sm1 105.6(3)
Al1 O1 Sm1 121.40(17)
C18 O2 Al1 125.2(3)
C26 O3 Sm1 145.0(3)
C43 O4 Sm1 150.0(4)
C2 C1 O1 121.3(4)
C2 C1 C6 121.5(5)
O1 C1 C6 117.1(4)
C2 C1 Sm1 112.6(3)
O1 C1 Sm1 48.4(2)
C6 C1 Sm1 105.5(3)
C3 C2 C1 117.0(5)
C3 C2 C7 120.4(5)
C1 C2 C7 122.5(4)
C4 C3 C2 123.0(5)
C3 C4 C5 118.4(5)
C3 C4 C11 120.7(5)
C5 C4 C11 120.8(5)
C6 C5 C4 121.9(5)
C5 C6 C1 118.2(5)
C5 C6 C12 120.9(5)
C1 C6 C12 120.9(5)
C8 C7 C2 112.3(5)
C8 C7 C9 109.6(5)
C2 C7 C9 107.6(5)
C8 C7 C10 106.4(5)
C2 C7 C10 112.0(5)
C9 C7 C10 108.9(5)
C13 C12 C6 114.1(4)
C14 C13 C18 119.9(5)
C14 C13 C12 118.8(5)
C18 C13 C12 121.3(5)
C14 C13 Sm1 78.0(3)
C18 C13 Sm1 74.6(3)
C12 C13 Sm1 116.9(3)
C13 C14 C15 122.5(5)
C13 C14 Sm1 74.5(3)
C15 C14 Sm1 78.6(3)
C16 C15 C14 116.3(5)
C16 C15 C19 122.2(5)
C14 C15 C19 121.4(5)
C16 C15 Sm1 77.3(3)
C14 C15 Sm1 74.3(3)
C19 C15 Sm1 120.6(4)
C15 C16 C17 124.7(5)
C15 C16 Sm1 76.1(3)
C17 C16 Sm1 76.7(3)
C16 C17 C18 117.2(5)
C16 C17 C20 120.9(5)
C18 C17 C20 121.8(5)
C16 C17 Sm1 76.3(3)
C18 C17 Sm1 70.4(3)
C20 C17 Sm1 124.4(3)
O2 C18 C17 121.7(5)
O2 C18 C13 119.4(5)
C17 C18 C13 118.8(5)
O2 C18 Sm1 109.3(3)
C17 C18 Sm1 81.8(3)
C13 C18 Sm1 76.8(3)
C21 C20 C23 110.6(5)
C21 C20 C17 110.9(4)
C23 C20 C17 109.0(4)
C21 C20 C22 107.4(5)
C23 C20 C22 107.3(5)
C17 C20 C22 111.5(5)
O3 C26 C27 123.2(5)
O3 C26 C31 117.3(5)
C27 C26 C31 119.5(5)
C28 C27 C26 117.7(5)
C28 C27 C32 120.2(5)
C26 C27 C32 122.1(5)
C27 C28 C29 124.2(5)
C28 C29 C30 117.2(5)
C28 C29 C36 120.9(5)
C30 C29 C36 121.9(5)
C31 C30 C29 122.4(5)
C30 C31 C26 118.8(5)
C30 C31 C37 117.7(5)
C26 C31 C37 123.4(5)
C34 C32 C33 109.6(5)
C34 C32 C35 106.8(5)
C33 C32 C35 107.2(5)
C34 C32 C27 109.9(5)
C33 C32 C27 111.0(5)
C35 C32 C27 112.2(5)
C31 C37 C38 116.1(4)
C39 C38 C43 119.4(5)
C39 C38 C37 119.2(5)
C43 C38 C37 121.4(5)
C38 C39 C40 122.6(6)
C41 C40 C39 117.1(5)
C41 C40 C44 121.0(6)
C39 C40 C44 121.9(6)
C40 C41 C42 123.7(6)
C41 C42 C43 117.3(5)
C41 C42 C45 120.8(5)
C43 C42 C45 121.9(5)
O4 C43 C38 119.0(5)
O4 C43 C42 121.0(5)
C38 C43 C42 120.0(5)
C48 C45 C46 107.7(5)
C48 C45 C47 110.2(5)
C46 C45 C47 106.9(5)
C48 C45 C42 110.1(5)
C46 C45 C42 112.1(5)
C47 C45 C42 109.9(5)

loop_
_geom_bond_atom_site_label_1
_geom_bond_atom_site_label_2
_geom_bond_distance
Sm1 O4 2.092(4)
Sm1 O3 2.124(4)
Sm1 O1 2.379(3)
Sm1 C18 2.873(5)
Sm1 C13 2.901(5)
Sm1 C14 2.945(5)
Sm1 C15 2.998(5)
Sm1 C16 3.012(5)
Sm1 C17 3.018(5)
Sm1 C1 3.064(5)
Al1 O2 1.808(4)
Al1 O1 1.859(4)
Al1 C24 1.955(6)
Al1 C25 1.956(7)
O1 C1 1.393(6)
O2 C18 1.333(6)
O3 C26 1.360(6)
O4 C43 1.366(6)
C1 C2 1.399(7)
C1 C6 1.418(7)
C2 C3 1.397(7)
C2 C7 1.534(7)
C3 C4 1.382(8)
C4 C5 1.389(7)
C4 C11 1.506(8)
C5 C6 1.381(7)
C6 C12 1.510(7)
C7 C8 1.527(8)
C7 C9 1.533(8)
C7 C10 1.539(8)
C12 C13 1.507(7)
C13 C14 1.387(8)
C13 C18 1.427(7)
C14 C15 1.395(8)
C15 C16 1.386(8)
C15 C19 1.508(8)
C16 C17 1.406(8)
C17 C18 1.421(8)
C17 C20 1.527(7)
C20 C21 1.522(8)
C20 C23 1.539(7)
C20 C22 1.530(8)
C26 C27 1.409(7)
C26 C31 1.431(7)
C27 C28 1.391(7)
C27 C32 1.542(7)
C28 C29 1.378(8)
C29 C30 1.386(8)
C29 C36 1.516(8)
C30 C31 1.392(8)
C31 C37 1.509(8)
C32 C34 1.523(8)
C32 C33 1.515(8)
C32 C35 1.536(8)
C37 C38 1.543(8)
C38 C39 1.381(7)
C38 C43 1.403(8)
C39 C40 1.378(8)
C40 C41 1.390(9)
C40 C44 1.508(8)
C41 C42 1.389(8)
C42 C43 1.419(8)
C42 C45 1.544(8)
C45 C48 1.525(9)
C45 C46 1.531(8)
C45 C47 1.538(8)

loop_
_geom_torsion_atom_site_label_1
_geom_torsion_atom_site_label_2
_geom_torsion_atom_site_label_3
_geom_torsion_atom_site_label_4
_geom_torsion
O2 Al1 O1 C1 -105.9(4)
C24 Al1 O1 C1 14.2(4)
C25 Al1 O1 C1 139.4(4)
O2 Al1 O1 Sm1 37.3(2)
C24 Al1 O1 Sm1 157.4(3)
C25 Al1 O1 Sm1 -77.4(3)
O4 Sm1 O1 C1 -19.1(3)
O3 Sm1 O1 C1 -140.1(3)
C18 Sm1 O1 C1 109.7(3)
C13 Sm1 O1 C1 78.2(3)
C14 Sm1 O1 C1 63.7(3)
C15 Sm1 O1 C1 74.4(3)
C16 Sm1 O1 C1 103.6(3)
C17 Sm1 O1 C1 119.7(3)
O4 Sm1 O1 Al1 -168.16(19)
O3 Sm1 O1 Al1 70.8(2)
C18 Sm1 O1 Al1 -39.4(2)
C13 Sm1 O1 Al1 -70.9(2)
C14 Sm1 O1 Al1 -85.4(2)
C15 Sm1 O1 Al1 -74.7(2)
C16 Sm1 O1 Al1 -45.5(2)
C17 Sm1 O1 Al1 -29.4(2)
C1 Sm1 O1 Al1 -149.1(4)
O1 Al1 O2 C18 2.8(4)
C24 Al1 O2 C18 -113.1(5)
C25 Al1 O2 C18 113.5(5)
O4 Sm1 O3 C26 10.6(6)
O1 Sm1 O3 C26 142.5(5)
C18 Sm1 O3 C26 -141.2(5)
C13 Sm1 O3 C26 -133.3(5)
C14 Sm1 O3 C26 -83.4(6)
C15 Sm1 O3 C26 -74.2(6)
C16 Sm1 O3 C26 -93.4(6)
C17 Sm1 O3 C26 -120.6(6)
C1 Sm1 O3 C26 119.0(5)
O3 Sm1 O4 C43 -39.4(7)
O1 Sm1 O4 C43 -168.9(6)
C18 Sm1 O4 C43 104.9(7)
C13 Sm1 O4 C43 120.1(7)
C14 Sm1 O4 C43 106.4(7)
C15 Sm1 O4 C43 79.3(7)
C16 Sm1 O4 C43 62.7(7)
C17 Sm1 O4 C43 68.4(7)
C1 Sm1 O4 C43 -177.2(7)
Al1 O1 C1 C2 -118.7(4)
Sm1 O1 C1 C2 93.4(5)
Al1 O1 C1 C6 61.0(5)
Sm1 O1 C1 C6 -86.9(4)
Al1 O1 C1 Sm1 147.9(4)
O4 Sm1 C1 C2 51.0(4)
O3 Sm1 C1 C2 -58.5(4)
O1 Sm1 C1 C2 -112.6(5)
C18 Sm1 C1 C2 -174.9(4)
C13 Sm1 C1 C2 158.9(4)
C14 Sm1 C1 C2 134.2(4)
C15 Sm1 C1 C2 133.4(3)
C16 Sm1 C1 C2 158.1(3)
C17 Sm1 C1 C2 -176.4(3)
O4 Sm1 C1 O1 163.6(3)
O3 Sm1 C1 O1 54.1(3)
C18 Sm1 C1 O1 -62.3(3)
C13 Sm1 C1 O1 -88.5(3)
C14 Sm1 C1 O1 -113.2(3)
C15 Sm1 C1 O1 -114.0(3)
C16 Sm1 C1 O1 -89.3(3)
C17 Sm1 C1 O1 -63.8(3)
O4 Sm1 C1 C6 -83.6(3)
O3 Sm1 C1 C6 166.9(3)
O1 Sm1 C1 C6 112.7(4)
C18 Sm1 C1 C6 50.4(3)
C13 Sm1 C1 C6 24.2(3)
C14 Sm1 C1 C6 -0.4(3)
C15 Sm1 C1 C6 -1.3(3)
C16 Sm1 C1 C6 23.5(4)
C17 Sm1 C1 C6 48.9(3)
O1 C1 C2 C3 179.9(4)
C6 C1 C2 C3 0.3(7)
Sm1 C1 C2 C3 -126.2(4)
O1 C1 C2 C7 4.3(7)
C6 C1 C2 C7 -175.3(5)
Sm1 C1 C2 C7 58.2(5)
C1 C2 C3 C4 -1.2(8)
C7 C2 C3 C4 174.5(5)
C2 C3 C4 C5 1.1(8)
C2 C3 C4 C11 -178.6(5)
C3 C4 C5 C6 -0.1(8)
C11 C4 C5 C6 179.6(5)
C4 C5 C6 C1 -0.7(8)
C4 C5 C6 C12 -179.6(5)
C2 C1 C6 C5 0.7(7)
O1 C1 C6 C5 -179.0(4)
Sm1 C1 C6 C5 130.3(4)
C2 C1 C6 C12 179.6(5)
O1 C1 C6 C12 0.0(7)
Sm1 C1 C6 C12 -50.8(5)
C3 C2 C7 C8 135.3(5)
C1 C2 C7 C8 -49.3(7)
C3 C2 C7 C9 -104.0(6)
C1 C2 C7 C9 71.4(6)
C3 C2 C7 C10 15.6(7)
C1 C2 C7 C10 -169.0(5)
C5 C6 C12 C13 -128.2(5)
C1 C6 C12 C13 52.9(7)
C6 C12 C13 C14 70.1(6)
C6 C12 C13 C18 -108.4(5)
C6 C12 C13 Sm1 -20.7(6)
O4 Sm1 C13 C14 -31.0(3)
O3 Sm1 C13 C14 111.2(4)
O1 Sm1 C13 C14 -147.1(4)
C18 Sm1 C13 C14 125.9(5)
C15 Sm1 C13 C14 28.2(3)
C16 Sm1 C13 C14 61.1(3)
C17 Sm1 C13 C14 94.4(4)
C1 Sm1 C13 C14 -118.1(3)
O4 Sm1 C13 C18 -156.9(3)
O3 Sm1 C13 C18 -14.7(4)
O1 Sm1 C13 C18 87.0(3)
C14 Sm1 C13 C18 -125.9(5)
C15 Sm1 C13 C18 -97.7(3)
C16 Sm1 C13 C18 -64.8(3)
C17 Sm1 C13 C18 -31.5(3)
C1 Sm1 C13 C18 116.0(3)
O4 Sm1 C13 C12 85.4(4)
O3 Sm1 C13 C12 -132.4(4)
O1 Sm1 C13 C12 -30.7(3)
C18 Sm1 C13 C12 -117.7(5)
C14 Sm1 C13 C12 116.4(5)
C15 Sm1 C13 C12 144.6(4)
C16 Sm1 C13 C12 177.5(4)
C17 Sm1 C13 C12 -149.2(4)
C1 Sm1 C13 C12 -1.7(3)
C18 C13 C14 C15 -0.9(7)
C12 C13 C14 C15 -179.4(5)
Sm1 C13 C14 C15 -65.1(5)
C18 C13 C14 Sm1 64.2(4)
C12 C13 C14 Sm1 -114.3(4)
O4 Sm1 C14 C13 150.7(3)
O3 Sm1 C14 C13 -110.9(4)
O1 Sm1 C14 C13 29.4(3)
C18 Sm1 C14 C13 -30.7(3)
C15 Sm1 C14 C13 -128.7(5)
C16 Sm1 C14 C13 -97.3(4)
C17 Sm1 C14 C13 -64.8(3)
C1 Sm1 C14 C13 53.1(3)
O4 Sm1 C14 C15 -80.6(3)
O3 Sm1 C14 C15 17.8(5)
O1 Sm1 C14 C15 158.1(3)
C18 Sm1 C14 C15 98.0(4)
C13 Sm1 C14 C15 128.7(5)
C16 Sm1 C14 C15 31.4(3)
C17 Sm1 C14 C15 63.9(3)
C1 Sm1 C14 C15 -178.2(3)
C13 C14 C15 C16 -3.6(8)
Sm1 C14 C15 C16 -66.8(4)
C13 C14 C15 C19 179.7(5)
Sm1 C14 C15 C19 116.6(5)
C13 C14 C15 Sm1 63.1(5)
O4 Sm1 C15 C16 -141.6(3)
O3 Sm1 C15 C16 -46.2(4)
O1 Sm1 C15 C16 98.5(3)
C18 Sm1 C15 C16 59.8(3)
C13 Sm1 C15 C16 93.9(3)
C14 Sm1 C15 C16 122.4(5)
C17 Sm1 C15 C16 27.0(3)
C1 Sm1 C15 C16 124.3(3)
O4 Sm1 C15 C14 96.0(3)
O3 Sm1 C15 C14 -168.6(3)
O1 Sm1 C15 C14 -24.0(4)
C18 Sm1 C15 C14 -62.6(3)
C13 Sm1 C15 C14 -28.5(3)
C16 Sm1 C15 C14 -122.4(5)
C17 Sm1 C15 C14 -95.4(4)
C1 Sm1 C15 C14 1.8(3)
O4 Sm1 C15 C19 -21.6(5)
O3 Sm1 C15 C19 73.8(5)
O1 Sm1 C15 C19 -141.5(5)
C18 Sm1 C15 C19 179.9(5)
C13 Sm1 C15 C19 -146.1(6)
C14 Sm1 C15 C19 -117.6(6)
C16 Sm1 C15 C19 120.0(6)
C17 Sm1 C15 C19 147.0(6)
C1 Sm1 C15 C19 -115.7(5)
C14 C15 C16 C17 2.4(8)
C19 C15 C16 C17 179.0(5)
Sm1 C15 C16 C17 -62.7(5)
C14 C15 C16 Sm1 65.1(4)
C19 C15 C16 Sm1 -118.3(5)
O4 Sm1 C16 C15 38.9(3)
O3 Sm1 C16 C15 140.4(3)
O1 Sm1 C16 C15 -93.5(3)
C18 Sm1 C16 C15 -101.0(4)
C13 Sm1 C16 C15 -65.6(3)
C14 Sm1 C16 C15 -31.9(3)
C17 Sm1 C16 C15 -131.4(5)
C1 Sm1 C16 C15 -64.8(3)
O4 Sm1 C16 C17 170.2(3)
O3 Sm1 C16 C17 -88.2(3)
O1 Sm1 C16 C17 37.8(4)
C18 Sm1 C16 C17 30.3(3)
C13 Sm1 C16 C17 65.8(3)
C14 Sm1 C16 C17 99.4(4)
C15 Sm1 C16 C17 131.4(5)
C1 Sm1 C16 C17 66.6(3)
C15 C16 C17 C18 3.3(8)
Sm1 C16 C17 C18 -59.1(4)
C15 C16 C17 C20 -175.5(5)
Sm1 C16 C17 C20 122.1(4)
C15 C16 C17 Sm1 62.4(5)
O4 Sm1 C17 C16 -12.3(4)
O3 Sm1 C17 C16 96.0(3)
O1 Sm1 C17 C16 -146.0(3)
C18 Sm1 C17 C16 -125.9(5)
C13 Sm1 C17 C16 -93.4(4)
C14 Sm1 C17 C16 -59.8(3)
C15 Sm1 C17 C16 -26.7(3)
C1 Sm1 C17 C16 -122.8(3)
O4 Sm1 C17 C18 113.7(3)
O3 Sm1 C17 C18 -138.0(3)
O1 Sm1 C17 C18 -20.1(3)
C13 Sm1 C17 C18 32.5(3)
C14 Sm1 C17 C18 66.1(3)
C15 Sm1 C17 C18 99.2(4)
C16 Sm1 C17 C18 125.9(5)
C1 Sm1 C17 C18 3.1(3)
O4 Sm1 C17 C20 -130.5(4)
O3 Sm1 C17 C20 -22.3(4)
O1 Sm1 C17 C20 95.7(4)
C18 Sm1 C17 C20 115.8(6)
C13 Sm1 C17 C20 148.3(5)
C14 Sm1 C17 C20 -178.1(5)
C15 Sm1 C17 C20 -145.0(5)
C16 Sm1 C17 C20 -118.3(6)
C1 Sm1 C17 C20 118.9(4)
Al1 O2 C18 C17 -123.1(4)
Al1 O2 C18 C13 54.6(6)
Al1 O2 C18 Sm1 -30.8(5)
C16 C17 C18 O2 169.9(4)
C20 C17 C18 O2 -11.3(7)
Sm1 C17 C18 O2 107.7(4)
C16 C17 C18 C13 -7.7(7)
C20 C17 C18 C13 171.0(4)
Sm1 C17 C18 C13 -70.0(4)
C16 C17 C18 Sm1 62.2(4)
C20 C17 C18 Sm1 -119.0(4)
C14 C13 C18 O2 -171.0(4)
C12 C13 C18 O2 7.5(7)
Sm1 C13 C18 O2 -105.0(4)
C14 C13 C18 C17 6.7(7)
C12 C13 C18 C17 -174.8(4)
Sm1 C13 C18 C17 72.8(4)
C14 C13 C18 Sm1 -66.0(4)
C12 C13 C18 Sm1 112.4(4)
O4 Sm1 C18 O2 148.2(3)
O3 Sm1 C18 O2 -72.4(4)
O1 Sm1 C18 O2 37.2(3)
C13 Sm1 C18 O2 116.9(5)
C14 Sm1 C18 O2 146.3(4)
C15 Sm1 C18 O2 178.5(4)
C16 Sm1 C18 O2 -150.3(4)
C17 Sm1 C18 O2 -120.8(5)
C1 Sm1 C18 O2 62.2(3)
O4 Sm1 C18 C17 -91.0(3)
O3 Sm1 C18 C17 48.4(3)
O1 Sm1 C18 C17 158.0(3)
C13 Sm1 C18 C17 -122.3(5)
C14 Sm1 C18 C17 -92.9(3)
C15 Sm1 C18 C17 -60.7(3)
C16 Sm1 C18 C17 -29.4(3)
C1 Sm1 C18 C17 -176.9(3)
O4 Sm1 C18 C13 31.3(4)
O3 Sm1 C18 C13 170.7(3)
O1 Sm1 C18 C13 -79.7(3)
C14 Sm1 C18 C13 29.4(3)
C15 Sm1 C18 C13 61.6(3)
C16 Sm1 C18 C13 92.8(3)
C17 Sm1 C18 C13 122.3(5)
C1 Sm1 C18 C13 -54.7(3)
C16 C17 C20 C21 -112.8(6)
C18 C17 C20 C21 68.4(6)
Sm1 C17 C20 C21 -18.5(6)
C16 C17 C20 C23 125.2(5)
C18 C17 C20 C23 -53.6(6)
Sm1 C17 C20 C23 -140.5(4)
C16 C17 C20 C22 6.8(7)
C18 C17 C20 C22 -171.9(5)
Sm1 C17 C20 C22 101.1(5)
Sm1 O3 C26 C27 -149.4(4)
Sm1 O3 C26 C31 30.2(8)
O3 C26 C27 C28 177.3(5)
C31 C26 C27 C28 -2.2(7)
O3 C26 C27 C32 -3.1(7)
C31 C26 C27 C32 177.4(5)
C26 C27 C28 C29 3.0(8)
C32 C27 C28 C29 -176.5(5)
C27 C28 C29 C30 -1.4(8)
C27 C28 C29 C36 177.4(5)
C28 C29 C30 C31 -1.2(8)
C36 C29 C30 C31 -179.9(5)
C29 C30 C31 C26 1.9(8)
C29 C30 C31 C37 179.7(5)
O3 C26 C31 C30 -179.7(4)
C27 C26 C31 C30 -0.2(7)
O3 C26 C31 C37 2.7(7)
C27 C26 C31 C37 -177.8(5)
C28 C27 C32 C34 117.8(6)
C26 C27 C32 C34 -61.7(7)
C28 C27 C32 C33 -120.8(6)
C26 C27 C32 C33 59.7(7)
C28 C27 C32 C35 -0.9(7)
C26 C27 C32 C35 179.6(5)
C30 C31 C37 C38 75.0(6)
C26 C31 C37 C38 -107.3(6)
C31 C37 C38 C39 -87.0(6)
C31 C37 C38 C43 95.0(6)
C43 C38 C39 C40 -1.7(8)
C37 C38 C39 C40 -179.7(5)
C38 C39 C40 C41 1.7(9)
C38 C39 C40 C44 180.0(6)
C39 C40 C41 C42 -0.5(9)
C44 C40 C41 C42 -178.9(6)
C40 C41 C42 C43 -0.6(9)
C40 C41 C42 C45 179.0(6)
Sm1 O4 C43 C38 1.7(10)
Sm1 O4 C43 C42 -178.7(5)
C39 C38 C43 O4 -179.9(5)
C37 C38 C43 O4 -1.9(7)
C39 C38 C43 C42 0.5(8)
C37 C38 C43 C42 178.5(5)
C41 C42 C43 O4 -179.0(5)
C45 C42 C43 O4 1.5(8)
C41 C42 C43 C38 0.6(8)
C45 C42 C43 C38 -179.0(5)
C41 C42 C45 C48 120.0(6)
C43 C42 C45 C48 -60.5(7)
C41 C42 C45 C46 0.2(8)
C43 C42 C45 C46 179.7(6)
C41 C42 C45 C47 -118.5(6)
C43 C42 C45 C47 61.0(7)
